data_2240880
loop_
_publ_author_name
'Lu, Qiang-Qiang'
'Shi, Xin-Wei'
'Yang, Xing-Ke'

_publ_section_title
;
 Crystal structure of 4\a-hydroxy-5\a,8\b(H)-eudesm-7(11)-en-8,12-olide
 monohydrate
;
_journal_issue 7
_journal_name_full 'Acta Crystallographica Section E'
_journal_page_first o518
_journal_paper_doi 10.1107/S2056989015011251
_journal_volume 71
_journal_year 2015
_chemical_formula_iupac 'C15 H22 O3, H2 O'
_chemical_formula_moiety 'C15 H22 O3, H2 O'
_chemical_formula_sum 'C15 H24 O4'
_chemical_formula_weight 268.34
_chemical_name_systematic
;
4\a-Hydroxy-5\a,8\b(H)-eudesm-7(11)-en-8,12-olide monohydrate
;
_space_group_IT_number 4
_symmetry_cell_setting monoclinic
_symmetry_space_group_name_Hall 'P 2yb'
_symmetry_space_group_name_H-M 'P 1 21 1'
_atom_sites_solution_hydrogens geom
_atom_sites_solution_primary direct
_atom_sites_solution_secondary difmap
_audit_creation_method SHELXL-97
_cell_angle_alpha 90.00
_cell_angle_beta 100.0260(10)
_cell_angle_gamma 90.00
_cell_formula_units_Z 2
_cell_length_a 10.2495(2)
_cell_length_b 7.10610(10)
_cell_length_c 10.5275(2)
_cell_measurement_reflns_used 2390
_cell_measurement_temperature 298(2)
_cell_measurement_theta_max 66.85
_cell_measurement_theta_min 4.26
_cell_volume 755.05(2)
_computing_cell_refinement
;
SAINT (Bruker, 2002)
;
_computing_data_collection
;
SMART (Bruker, 2002)
;
_computing_data_reduction
;
SAINT (Bruker, 2002)
;
_computing_molecular_graphics
;
SHELXTL (Sheldrick, 2008)
;
_computing_publication_material
;
ORTEP (Johnson & Burnett, 1996)
;
_computing_structure_refinement
;
SHELXTL (Sheldrick, 2008)
;
_computing_structure_solution
;
SHELXTL (Sheldrick, 2008)
;
_diffrn_ambient_temperature 298(2)
_diffrn_measured_fraction_theta_full 0.975
_diffrn_measured_fraction_theta_max 0.975
_diffrn_measurement_device_type 'Bruker SMART CCD area-detector'
_diffrn_measurement_method 'phi and omega scans'
_diffrn_radiation_monochromator graphite
_diffrn_radiation_source 'fine-focus sealed tube'
_diffrn_radiation_type CuK\a
_diffrn_radiation_wavelength 1.54178
_diffrn_reflns_av_R_equivalents 0.0164
_diffrn_reflns_av_sigmaI/netI 0.0255
_diffrn_reflns_limit_h_max 11
_diffrn_reflns_limit_h_min -11
_diffrn_reflns_limit_k_max 8
_diffrn_reflns_limit_k_min -6
_diffrn_reflns_limit_l_max 12
_diffrn_reflns_limit_l_min -11
_diffrn_reflns_number 3081
_diffrn_reflns_theta_full 63.98
_diffrn_reflns_theta_max 63.98
_diffrn_reflns_theta_min 4.26
_exptl_absorpt_coefficient_mu 0.683
_exptl_absorpt_correction_T_max 0.8212
_exptl_absorpt_correction_T_min 0.7717
_exptl_absorpt_correction_type multi-scan
_exptl_absorpt_process_details
;
(SADABS; Bruker, 2002)
;
_exptl_crystal_colour colourless
_exptl_crystal_density_diffrn 1.180
_exptl_crystal_density_method 'not measured'
_exptl_crystal_description prism
_exptl_crystal_F_000 292
_exptl_crystal_size_max 0.40
_exptl_crystal_size_mid 0.40
_exptl_crystal_size_min 0.30
_refine_diff_density_max 0.223
_refine_diff_density_min -0.343
_refine_ls_extinction_method none
_refine_ls_goodness_of_fit_ref 1.137
_refine_ls_hydrogen_treatment constr
_refine_ls_matrix_type full
_refine_ls_number_parameters 174
_refine_ls_number_reflns 1783
_refine_ls_number_restraints 1
_refine_ls_restrained_S_all 1.136
_refine_ls_R_factor_all 0.0525
_refine_ls_R_factor_gt 0.0518
_refine_ls_shift/su_max 0.000
_refine_ls_shift/su_mean 0.000
_refine_ls_structure_factor_coef Fsqd
_refine_ls_weighting_details 'calc w=1/[\s^2^(Fo^2^)+(0.0920P)^2^+0.0430P] where P=(Fo^2^+2Fc^2^)/3'
_refine_ls_weighting_scheme calc
_refine_ls_wR_factor_gt 0.1259
_refine_ls_wR_factor_ref 0.1273
_reflns_number_gt 1740
_reflns_number_total 1783
_reflns_threshold_expression >2sigma(I)
_cod_data_source_file cv5488sup1.cif
_cod_data_source_block I
_cod_original_sg_symbol_H-M 'P 21'
_cod_database_code 2240880
_cod_database_fobs_code 2240880

loop_
_symmetry_equiv_pos_as_xyz
'x, y, z'
'-x, y+1/2, -z'

loop_
_atom_site_type_symbol
_atom_site_label
_atom_site_fract_x
_atom_site_fract_y
_atom_site_fract_z
_atom_site_U_iso_or_equiv
_atom_site_adp_type
_atom_site_calc_flag
_atom_site_refinement_flags
_atom_site_occupancy
_atom_site_symmetry_multiplicity
C C1 0.0506(2) -0.0852(6) 0.6720(3) 0.0694(8) Uani d . 1 1
H H1A -0.0282 -0.0508 0.6112 0.083 Uiso calc R 1 1
H H1B 0.0884 -0.1958 0.6384 0.083 Uiso calc R 1 1
C C2 0.0107(3) -0.1347(8) 0.8000(3) 0.0940(14) Uani d . 1 1
H H2A -0.0510 -0.2392 0.7883 0.113 Uiso calc R 1 1
H H2B -0.0332 -0.0278 0.8315 0.113 Uiso calc R 1 1
C C3 0.1334(3) -0.1882(6) 0.8992(3) 0.0800(10) Uani d . 1 1
H H3A 0.1063 -0.2175 0.9807 0.096 Uiso calc R 1 1
H H3B 0.1733 -0.3004 0.8699 0.096 Uiso calc R 1 1
C C4 0.2366(2) -0.0304(4) 0.9199(2) 0.0548(6) Uani d . 1 1
C C5 0.27090(18) 0.0271(3) 0.78813(18) 0.0401(5) Uani d . 1 1
H H5 0.3093 -0.0863 0.7567 0.048 Uiso calc R 1 1
C C6 0.3813(2) 0.1750(4) 0.79887(19) 0.0482(5) Uani d . 1 1
H H6A 0.3502 0.2941 0.8273 0.058 Uiso calc R 1 1
H H6B 0.4571 0.1348 0.8614 0.058 Uiso calc R 1 1
C C7 0.4201(2) 0.1974(3) 0.66972(19) 0.0441(5) Uani d . 1 1
C C8 0.3124(2) 0.2269(3) 0.5559(2) 0.0493(5) Uani d . 1 1
H H8 0.2753 0.3535 0.5590 0.059 Uiso calc R 1 1
C C9 0.20366(19) 0.0819(4) 0.55155(18) 0.0470(5) Uani d . 1 1
H H9A 0.2377 -0.0413 0.5346 0.056 Uiso calc R 1 1
H H9B 0.1316 0.1119 0.4819 0.056 Uiso calc R 1 1
C C10 0.15116(19) 0.0771(4) 0.6806(2) 0.0481(5) Uani d . 1 1
C C11 0.5358(2) 0.1771(3) 0.63098(18) 0.0470(5) Uani d . 1 1
C C12 0.5101(2) 0.1859(3) 0.4896(2) 0.0510(5) Uani d . 1 1
C C13 0.6713(2) 0.1423(5) 0.7066(2) 0.0660(7) Uani d . 1 1
H H13A 0.6695 0.1563 0.7969 0.099 Uiso d R 1 1
H H13B 0.7324 0.2312 0.6812 0.099 Uiso d R 1 1
H H13C 0.6990 0.0169 0.6901 0.099 Uiso d R 1 1
C C14 0.0832(3) 0.2650(5) 0.7001(3) 0.0764(9) Uani d . 1 1
H H14A 0.0215 0.2959 0.6235 0.115 Uiso calc R 1 1
H H14B 0.1488 0.3624 0.7176 0.115 Uiso calc R 1 1
H H14C 0.0368 0.2542 0.7716 0.115 Uiso calc R 1 1
C C15 0.1960(3) 0.1322(6) 0.9997(2) 0.0836(11) Uani d . 1 1
H H15A 0.1940 0.0895 1.0859 0.125 Uiso calc R 1 1
H H15B 0.1097 0.1764 0.9611 0.125 Uiso calc R 1 1
H H15C 0.2590 0.2328 1.0024 0.125 Uiso calc R 1 1
O O1 0.35463(14) -0.1019(3) 0.99852(12) 0.0549(4) Uani d . 1 1
H H1 0.3829 -0.1910 0.9619 0.082 Uiso calc R 1 1
O O2 0.37926(16) 0.2110(3) 0.44544(14) 0.0574(5) Uani d . 1 1
O O3 0.58831(17) 0.1703(3) 0.41476(15) 0.0637(5) Uani d . 1 1
O O4 0.4642(2) 0.6385(4) 0.85917(16) 0.0865(7) Uani d . 1 1
H H4WA 0.4614 0.6288 0.7803 0.104 Uiso d R 1 1
H H4WB 0.5176 0.5471 0.8853 0.104 Uiso d R 1 1

loop_
_atom_site_aniso_label
_atom_site_aniso_U_11
_atom_site_aniso_U_22
_atom_site_aniso_U_33
_atom_site_aniso_U_12
_atom_site_aniso_U_13
_atom_site_aniso_U_23
C1 0.0402(11) 0.105(2) 0.0599(14) -0.0182(14) 0.0012(9) 0.0072(16)
C2 0.0465(12) 0.165(4) 0.0692(17) -0.0332(19) 0.0068(11) 0.019(2)
C3 0.0577(14) 0.124(3) 0.0588(14) -0.0255(18) 0.0132(11) 0.0241(18)
C4 0.0434(11) 0.0828(17) 0.0396(11) 0.0028(11) 0.0112(8) 0.0028(12)
C5 0.0335(9) 0.0495(12) 0.0372(9) 0.0022(8) 0.0065(7) -0.0018(8)
C6 0.0443(10) 0.0586(13) 0.0412(9) -0.0071(10) 0.0058(8) -0.0092(10)
C7 0.0470(10) 0.0426(10) 0.0419(9) -0.0066(9) 0.0057(8) -0.0028(9)
C8 0.0521(11) 0.0518(12) 0.0437(10) 0.0019(10) 0.0073(9) 0.0080(10)
C9 0.0417(10) 0.0580(13) 0.0388(10) 0.0031(10) -0.0004(8) 0.0051(10)
C10 0.0354(10) 0.0638(14) 0.0434(10) 0.0051(10) 0.0023(8) 0.0017(10)
C11 0.0473(11) 0.0493(12) 0.0448(10) -0.0103(9) 0.0091(8) -0.0033(10)
C12 0.0600(12) 0.0471(12) 0.0481(10) -0.0098(10) 0.0151(9) 0.0021(10)
C13 0.0446(11) 0.094(2) 0.0589(12) -0.0071(13) 0.0084(9) -0.0158(15)
C14 0.0623(15) 0.095(2) 0.0710(16) 0.0366(16) 0.0097(12) 0.0013(16)
C15 0.0709(16) 0.134(3) 0.0502(12) 0.036(2) 0.0226(11) -0.0092(17)
O1 0.0530(8) 0.0751(11) 0.0354(7) 0.0039(8) 0.0040(6) 0.0017(7)
O2 0.0615(9) 0.0681(11) 0.0433(7) -0.0022(8) 0.0113(6) 0.0131(8)
O3 0.0700(10) 0.0724(12) 0.0538(8) -0.0124(10) 0.0252(8) 0.0001(9)
O4 0.1202(16) 0.0861(16) 0.0482(9) 0.0428(14) 0.0012(9) -0.0043(10)

loop_
_atom_type_symbol
_atom_type_description
_atom_type_scat_dispersion_real
_atom_type_scat_dispersion_imag
_atom_type_scat_source
C C 0.0181 0.0091 'International Tables Vol C Tables 4.2.6.8 and 6.1.1.4'
H H 0.0000 0.0000 'International Tables Vol C Tables 4.2.6.8 and 6.1.1.4'
O O 0.0492 0.0322 'International Tables Vol C Tables 4.2.6.8 and 6.1.1.4'

loop_
_geom_angle_atom_site_label_1
_geom_angle_atom_site_label_2
_geom_angle_atom_site_label_3
_geom_angle
C2 C1 C10 113.8(3)
C2 C1 H1A 108.8
C10 C1 H1A 108.8
C2 C1 H1B 108.8
C10 C1 H1B 108.8
H1A C1 H1B 107.7
C1 C2 C3 110.3(2)
C1 C2 H2A 109.6
C3 C2 H2A 109.6
C1 C2 H2B 109.6
C3 C2 H2B 109.6
H2A C2 H2B 108.1
C4 C3 C2 112.2(3)
C4 C3 H3A 109.2
C2 C3 H3A 109.2
C4 C3 H3B 109.2
C2 C3 H3B 109.2
H3A C3 H3B 107.9
O1 C4 C15 103.47(19)
O1 C4 C3 108.3(2)
C15 C4 C3 112.6(2)
O1 C4 C5 108.12(16)
C15 C4 C5 114.8(2)
C3 C4 C5 109.01(19)
C6 C5 C4 113.31(17)
C6 C5 C10 112.03(18)
C4 C5 C10 116.05(17)
C6 C5 H5 104.7
C4 C5 H5 104.7
C10 C5 H5 104.7
C7 C6 C5 108.46(16)
C7 C6 H6A 110.0
C5 C6 H6A 110.0
C7 C6 H6B 110.0
C5 C6 H6B 110.0
H6A C6 H6B 108.4
C11 C7 C6 131.54(19)
C11 C7 C8 110.06(18)
C6 C7 C8 117.99(18)
O2 C8 C7 104.21(17)
O2 C8 C9 111.74(18)
C7 C8 C9 111.47(18)
O2 C8 H8 109.8
C7 C8 H8 109.8
C9 C8 H8 109.8
C8 C9 C10 110.85(18)
C8 C9 H9A 109.5
C10 C9 H9A 109.5
C8 C9 H9B 109.5
C10 C9 H9B 109.5
H9A C9 H9B 108.1
C14 C10 C1 110.1(2)
C14 C10 C9 109.5(2)
C1 C10 C9 107.28(19)
C14 C10 C5 114.7(2)
C1 C10 C5 107.9(2)
C9 C10 C5 107.03(15)
C7 C11 C12 107.18(19)
C7 C11 C13 130.61(19)
C12 C11 C13 122.16(19)
O3 C12 O2 120.9(2)
O3 C12 C11 128.9(2)
O2 C12 C11 110.23(18)
C11 C13 H13A 109.5
C11 C13 H13B 109.5
H13A C13 H13B 109.5
C11 C13 H13C 109.5
H13A C13 H13C 109.5
H13B C13 H13C 109.5
C10 C14 H14A 109.5
C10 C14 H14B 109.5
H14A C14 H14B 109.5
C10 C14 H14C 109.5
H14A C14 H14C 109.5
H14B C14 H14C 109.5
C4 C15 H15A 109.5
C4 C15 H15B 109.5
H15A C15 H15B 109.5
C4 C15 H15C 109.5
H15A C15 H15C 109.5
H15B C15 H15C 109.5
C4 O1 H1 109.5
C12 O2 C8 108.23(16)
H4WA O4 H4WB 99.5

loop_
_geom_bond_atom_site_label_1
_geom_bond_atom_site_label_2
_geom_bond_distance
C1 C2 1.516(4)
C1 C10 1.539(4)
C1 H1A 0.9700
C1 H1B 0.9700
C2 C3 1.536(4)
C2 H2A 0.9700
C2 H2B 0.9700
C3 C4 1.531(4)
C3 H3A 0.9700
C3 H3B 0.9700
C4 O1 1.435(3)
C4 C15 1.529(4)
C4 C5 1.544(3)
C5 C6 1.534(3)
C5 C10 1.559(3)
C5 H5 0.9800
C6 C7 1.490(3)
C6 H6A 0.9700
C6 H6B 0.9700
C7 C11 1.327(3)
C7 C8 1.496(3)
C8 O2 1.453(2)
C8 C9 1.513(3)
C8 H8 0.9800
C9 C10 1.546(3)
C9 H9A 0.9700
C9 H9B 0.9700
C10 C14 1.537(4)
C11 C12 1.467(3)
C11 C13 1.497(3)
C12 O3 1.222(3)
C12 O2 1.353(3)
C13 H13A 0.9600
C13 H13B 0.9600
C13 H13C 0.9600
C14 H14A 0.9600
C14 H14B 0.9600
C14 H14C 0.9600
C15 H15A 0.9600
C15 H15B 0.9600
C15 H15C 0.9600
O1 H1 0.8200
O4 H4WA 0.8291
O4 H4WB 0.8628

loop_
_geom_hbond_atom_site_label_D
_geom_hbond_atom_site_label_H
_geom_hbond_atom_site_label_A
_geom_hbond_site_symmetry_A
_geom_hbond_distance_DH
_geom_hbond_distance_HA
_geom_hbond_distance_DA
_geom_hbond_angle_DHA
O4 H4WB O1 2_657 0.86 1.94 2.765(3) 158.7
O4 H4WA O3 2_656 0.83 2.05 2.849(2) 162.0
O1 H1 O4 1_545 0.82 1.91 2.718(3) 168.9
C8 H8 O3 2_656 0.98 2.64 3.309(3) 125.8
C5 H5 O4 1_545 0.98 2.63 3.405(3) 136.3

loop_
_geom_torsion_atom_site_label_1
_geom_torsion_atom_site_label_2
_geom_torsion_atom_site_label_3
_geom_torsion_atom_site_label_4
_geom_torsion
C10 C1 C2 C3 -58.0(5)
C1 C2 C3 C4 57.9(5)
C2 C3 C4 O1 -171.6(2)
C2 C3 C4 C15 74.5(3)
C2 C3 C4 C5 -54.2(3)
O1 C4 C5 C6 -58.2(3)
C15 C4 C5 C6 56.8(3)
C3 C4 C5 C6 -175.8(2)
O1 C4 C5 C10 170.1(2)
C15 C4 C5 C10 -74.9(3)
C3 C4 C5 C10 52.5(3)
C4 C5 C6 C7 171.40(19)
C10 C5 C6 C7 -55.0(2)
C5 C6 C7 C11 -122.4(3)
C5 C6 C7 C8 49.5(3)
C11 C7 C8 O2 2.9(3)
C6 C7 C8 O2 -170.58(19)
C11 C7 C8 C9 123.6(2)
C6 C7 C8 C9 -49.9(3)
O2 C8 C9 C10 169.76(17)
C7 C8 C9 C10 53.6(2)
C2 C1 C10 C14 -72.7(3)
C2 C1 C10 C9 168.1(3)
C2 C1 C10 C5 53.2(3)
C8 C9 C10 C14 65.5(2)
C8 C9 C10 C1 -175.02(19)
C8 C9 C10 C5 -59.5(2)
C6 C5 C10 C14 -60.4(3)
C4 C5 C10 C14 71.9(3)
C6 C5 C10 C1 176.47(19)
C4 C5 C10 C1 -51.2(3)
C6 C5 C10 C9 61.3(2)
C4 C5 C10 C9 -166.4(2)
C6 C7 C11 C12 170.6(2)
C8 C7 C11 C12 -1.8(3)
C6 C7 C11 C13 -6.8(5)
C8 C7 C11 C13 -179.1(3)
C7 C11 C12 O3 -178.6(3)
C13 C11 C12 O3 -1.0(4)
C7 C11 C12 O2 -0.1(3)
C13 C11 C12 O2 177.5(3)
O3 C12 O2 C8 -179.3(2)
C11 C12 O2 C8 2.0(2)
C7 C8 O2 C12 -2.9(2)
C9 C8 O2 C12 -123.4(2)
